data_1534293
loop_
_publ_author_name
'Boller, H.'

_publ_section_title
;
 Komplexcarbide und -nitride mit aufgefuelltem U3 Si - Typ
;
_journal_name_full 'Monatshefte fuer Chemie (-108,1977)'
_journal_page_first 2444
_journal_page_last 2449
_journal_volume 99
_journal_year 1968
_chemical_formula_sum 'C Ge Mn3'
_chemical_name_systematic 'Mn3 Ge C'
_space_group_IT_number 140
_symmetry_space_group_name_Hall '-I 4 2c'
_symmetry_space_group_name_H-M 'I 4/m c m'
_cell_angle_alpha 90
_cell_angle_beta 90
_cell_angle_gamma 90
_cell_formula_units_Z 4
_cell_length_a 5.38
_cell_length_b 5.38
_cell_length_c 8.068
_cell_volume 233.523
_citation_journal_id_ASTM MOCHAP
_cod_data_source_file Boller_MOCHAP_1968_968.cif
_cod_data_source_block C1Ge1Mn3
_cod_original_cell_volume 233.5234
_cod_original_formula_sum 'C1 Ge1 Mn3'
_cod_database_code 1534293

loop_
_symmetry_equiv_pos_as_xyz
x,y,z
-y,x,z
-x,-y,z
y,-x,z
x,-y,-z+1/2
y,x,-z+1/2
-x,y,-z+1/2
-y,-x,-z+1/2
-x,-y,-z
y,-x,-z
x,y,-z
-y,x,-z
-x,y,z-1/2
-y,-x,z-1/2
x,-y,z-1/2
y,x,z-1/2
x+1/2,y+1/2,z+1/2
-y+1/2,x+1/2,z+1/2
-x+1/2,-y+1/2,z+1/2
y+1/2,-x+1/2,z+1/2
x+1/2,-y+1/2,-z+1
y+1/2,x+1/2,-z+1
-x+1/2,y+1/2,-z+1
-y+1/2,-x+1/2,-z+1
-x+1/2,-y+1/2,-z+1/2
y+1/2,-x+1/2,-z+1/2
x+1/2,y+1/2,-z+1/2
-y+1/2,x+1/2,-z+1/2
-x+1/2,y+1/2,z
-y+1/2,-x+1/2,z
x+1/2,-y+1/2,z
y+1/2,x+1/2,z

loop_
_atom_site_label
_atom_site_type_symbol
_atom_site_fract_x
_atom_site_fract_y
_atom_site_fract_z
_atom_site_occupancy
_atom_site_U_iso_or_equiv
Ge1 Ge 0 0.5 0.25 1 0.0
Mn1 Mn 0.2 0.7 0 1 0.0
C1 C 0 0 0 1 0.0
Mn2 Mn 0 0 0.25 1 0.0
